data_2104694
loop_
_publ_author_name
'Michiue, Yuichi'
'Kimizuka, Noboru'

_publ_section_title
;
 Superspace description of the homologous series
 Ga~2~O~3~(ZnO)~<i>m~</i>
;
_journal_coeditor_code SN5090
_journal_issue 2
_journal_name_full 'Acta Crystallographica Section B'
_journal_page_first 117
_journal_page_last 129
_journal_paper_doi 10.1107/S0108768109053713
_journal_volume 66
_journal_year 2010
_chemical_formula_sum 'Ga0.1818 O1.0909 Zn0.8181'
_chemical_formula_weight 83.6
_chemical_name_systematic ' ?'
_space_group_ssg_name Cmcm(00\g)000
_symmetry_cell_setting orthorhombic
_cell_angle_alpha 90
_cell_angle_beta 90
_cell_angle_gamma 90
_cell_formula_units_Z 8
_cell_length_a 3.2494(14)
_cell_length_b 19.722(6)
_cell_length_c 3.0513(11)
_cell_measurement_reflns_used 25
_cell_measurement_temperature 298
_cell_measurement_theta_max 16.8
_cell_measurement_theta_min 15.0
_cell_modulation_dimension 1
_cell_subsystems_number 2
_cell_volume 195.54(12)
_computing_publication_material 'Jana2006 (Petricek, Dusek & Palatinus, 2006)'
_computing_structure_refinement 'Jana2006 (Petricek, Dusek & Palatinus, 2006)'
_diffrn_ambient_temperature 298
_diffrn_measured_fraction_theta_full 0.95
_diffrn_measurement_device 'Rigaku AFC-7R'
_diffrn_measurement_method \w
_diffrn_radiation_monochromator graphite
_diffrn_radiation_source 'Rotating anode'
_diffrn_radiation_type 'Mo K\a'
_diffrn_radiation_wavelength 0.71069
_diffrn_reflns_av_R_equivalents 0.0484
_diffrn_reflns_av_sigmaI/netI 0.0475
_diffrn_reflns_limit_h_max 4
_diffrn_reflns_limit_h_min 0
_diffrn_reflns_limit_index_m_1_max 7
_diffrn_reflns_limit_index_m_1_min -7
_diffrn_reflns_limit_k_max 0
_diffrn_reflns_limit_k_min -27
_diffrn_reflns_limit_l_max 7
_diffrn_reflns_limit_l_min -7
_diffrn_reflns_number 3662
_diffrn_reflns_theta_full 18.36
_diffrn_reflns_theta_max 30.09
_diffrn_reflns_theta_min 2.75
_diffrn_standards_decay_% 0.0
_diffrn_standards_interval_count 200
_diffrn_standards_number 3
_exptl_absorpt_coefficient_mu 24.7
_exptl_absorpt_correction_T_max 0.417
_exptl_absorpt_correction_T_min 0.034
_exptl_absorpt_correction_type analytical
_exptl_absorpt_process_details 'Tompa Analytical'
_exptl_crystal_colour colorless
_exptl_crystal_density_diffrn 5.68
_exptl_crystal_description plate
_exptl_crystal_F_000 311
_exptl_crystal_size_max 0.20
_exptl_crystal_size_mid 0.12
_exptl_crystal_size_min 0.024
_refine_diff_density_max 1.60
_refine_diff_density_min -1.21
_refine_ls_extinction_coef 59E1(2)
_refine_ls_extinction_method 'B-C type 1 Gaussian isotropic (Becker & Coppens, 1974)'
_refine_ls_goodness_of_fit_ref 1.35
_refine_ls_number_constraints 5
_refine_ls_number_parameters 149
_refine_ls_number_reflns 1862
_refine_ls_number_restraints 0
_refine_ls_R_factor_all 0.0827
_refine_ls_R_factor_gt 0.0340
_refine_ls_shift/su_max 0.0165
_refine_ls_shift/su_mean 0.0015
_refine_ls_structure_factor_coef Fsqd
_refine_ls_weighting_details w=1/(\s^2^(I)+0.0001I^2^)
_refine_ls_weighting_scheme sigma
_refine_ls_wR_factor_gt 0.0598
_refine_ls_wR_factor_ref 0.0677
_reflns_number_gt 993
_reflns_number_total 1862
_reflns_threshold_expression I>2\s(I)
_cod_data_source_file sn5090.cif
_cod_data_source_block m=9
_cod_depositor_comments
;
The following automatic conversions were performed:
'_exptl_absorpt_correction_type' value 'Analytical' changed to
'analytical' according to
'/home/saulius/struct/CIF-dictionaries/cif_core.dic' dictionary named
'cif_core.dic' version 2.4.1 from 2010-06-29.

Automatic conversion script
Id: cif_fix_enum 1527 2010-12-29 10:47:43Z saulius 
;
_cod_database_code 2104694
_cod_database_fobs_code 2104694

loop_
_space_group_symop_ssg_id
_space_group_symop_ssg_operation_algebraic
1 x1,x2,x3,x4
2 -x1,-x2,x3+1/2,x4
3 -x1,x2,-x3+1/2,-x4
4 x1,-x2,-x3,-x4
5 -x1,-x2,-x3,-x4
6 x1,x2,-x3+1/2,-x4
7 x1,-x2,x3+1/2,x4
8 -x1,x2,x3,x4
9 x1+1/2,x2+1/2,x3,x4
10 -x1+1/2,-x2+1/2,x3+1/2,x4
11 -x1+1/2,x2+1/2,-x3+1/2,-x4
12 x1+1/2,-x2+1/2,-x3,-x4
13 -x1+1/2,-x2+1/2,-x3,-x4
14 x1+1/2,x2+1/2,-x3+1/2,-x4
15 x1+1/2,-x2+1/2,x3+1/2,x4
16 -x1+1/2,x2+1/2,x3,x4

loop_
_atom_site_type_symbol
_atom_site_label
_atom_site_fract_x
_atom_site_fract_y
_atom_site_fract_z
_atom_site_U_iso_or_equiv
_atom_site_adp_type
_atom_site_calc_flag
_atom_site_refinement_flags
_atom_site_occupancy
_atom_site_disorder_assembly
_atom_site_disorder_group
Zn M1 0 0.63438(3) 0.25 0.01132(14) Uani d . 0.8181 . .
Ga M1g 0 0.63438(3) 0.25 0.01132(14) Uani d . 0.1919 . .
Zn M1a 0 -0.04159(19) 0.25 0.0422(12) Uani d . 0.456(4) . .
Ga M1ag 0 -0.04159(19) 0.25 0.0422(12) Uani d . 0.1013(8) . .
Zn M1b 0.5 -0.06856(18) 0.25 0.0154(9) Uani d . 0.362(4) . .
Ga M1bg 0.5 -0.06856(18) 0.25 0.0154(9) Uani d . 0.0805(8) . .
Zn M2 0 0.13443(2) 0.75 0.01253(12) Uani d . 0.8181 . .
Ga M2g 0 0.13443(2) 0.75 0.01253(12) Uani d . 0.1919 . .
O O1 0 0.38420(13) 0 0.0173(7) Uani d . 1 . .
O O2 0 0.88545(15) 0.5 0.0217(8) Uani d . 1 . .

loop_
_atom_site_aniso_label
_atom_site_aniso_U_11
_atom_site_aniso_U_22
_atom_site_aniso_U_33
_atom_site_aniso_U_12
_atom_site_aniso_U_13
_atom_site_aniso_U_23
_atom_site_aniso_type_symbol
M1 0.00793(18) 0.0099(3) 0.0161(2) 0 0 0 Zn
M1g 0.00793(18) 0.0099(3) 0.0161(2) 0 0 0 Ga
M1a 0.076(3) 0.0118(17) 0.0391(19) 0 0 0 Zn
M1ag 0.076(3) 0.0118(17) 0.0391(19) 0 0 0 Ga
M1b 0.0270(16) 0.0081(16) 0.0113(14) 0 0 0 Zn
M1bg 0.0270(16) 0.0081(16) 0.0113(14) 0 0 0 Ga
M2 0.00863(16) 0.0098(3) 0.0192(2) 0 0 0 Zn
M2g 0.00863(16) 0.0098(3) 0.0192(2) 0 0 0 Ga
O1 0.0109(10) 0.0158(14) 0.0251(13) 0 0 0 O
O2 0.0241(14) 0.0134(13) 0.0276(14) 0 0 0 O

loop_
_atom_site_displace_Fourier_atom_site_label
_atom_site_displace_Fourier_axis
_atom_site_displace_Fourier_wave_vector_seq_id
_atom_site_displace_Fourier_param_cos
_atom_site_displace_Fourier_param_sin
M1 x 1 0 0
M1 y 1 0.00576(4) 0
M1 z 1 0 0.0509(2)
M1 x 2 0 0
M1 y 2 -0.00146(4) 0
M1 z 2 0 0.02017(18)
M1 x 3 0 0
M1 y 3 0.00219(4) 0
M1 z 3 0 0.0158(2)
M1 x 4 0 0
M1 y 4 -0.00062(5) 0
M1 z 4 0 0.02014(18)
M1 x 5 0 0
M1 y 5 0 0
M1 z 5 0 -0.01453(18)
M1g x 1 0 0
M1g y 1 0.00576(4) 0
M1g z 1 0 0.0509(2)
M1g x 2 0 0
M1g y 2 -0.00146(4) 0
M1g z 2 0 0.02017(18)
M1g x 3 0 0
M1g y 3 0.00219(4) 0
M1g z 3 0 0.0158(2)
M1g x 4 0 0
M1g y 4 -0.00062(5) 0
M1g z 4 0 0.02014(18)
M1g x 5 0 0
M1g y 5 0 0
M1g z 5 0 -0.01453(18)
M2 x 1 0 0
M2 y 1 -0.00641(3) 0
M2 z 1 0 -0.0522(2)
M2 x 2 0 0
M2 y 2 -0.00133(3) 0
M2 z 2 0 0.03131(18)
M2 x 3 0 0
M2 y 3 -0.00498(3) 0
M2 z 3 0 -0.0169(2)
M2 x 4 0 0
M2 y 4 -0.00106(4) 0
M2 z 4 0 0.00403(17)
M2 x 5 0 0
M2 y 5 -0.00072(4) 0
M2 z 5 0 -0.0006(2)
M2g x 1 0 0
M2g y 1 -0.00641(3) 0
M2g z 1 0 -0.0522(2)
M2g x 2 0 0
M2g y 2 -0.00133(3) 0
M2g z 2 0 0.03131(18)
M2g x 3 0 0
M2g y 3 -0.00498(3) 0
M2g z 3 0 -0.0169(2)
M2g x 4 0 0
M2g y 4 -0.00106(4) 0
M2g z 4 0 0.00403(17)
M2g x 5 0 0
M2g y 5 -0.00072(4) 0
M2g z 5 0 -0.0006(2)
O1 x 1 0 0
O1 y 1 0 -0.00868(19)
O1 z 1 0.0582(14) 0
O1 x 2 0 0
O1 y 2 0.00021(19) 0
O1 z 2 0 0.0562(13)
O1 x 3 0 0
O1 y 3 0 -0.00812(18)
O1 z 3 -0.0243(13) 0
O1 x 4 0 0
O1 y 4 -0.00071(18) 0
O1 z 4 0 0.0146(12)
O1 x 5 0 0
O1 y 5 0 0.00187(19)
O1 z 5 0.0282(14) 0
O1 x 6 0 0
O1 y 6 0.00000(14) 0
O1 z 6 0 0
O2 x 1 0 0
O2 y 1 0 0.0108(2)
O2 z 1 -0.0443(14) 0
O2 x 2 0 0
O2 y 2 -0.0001(2) 0
O2 z 2 0 0.0628(14)
O2 x 3 0 0
O2 y 3 0 0.00675(19)
O2 z 3 0.0165(14) 0
O2 x 4 0 0
O2 y 4 -0.00002(19) 0
O2 z 4 0 0.0098(13)
O2 x 5 0 0
O2 y 5 0 0.00051(19)
O2 z 5 -0.0080(13) 0
O2 x 6 0 0
O2 y 6 0 0
O2 z 6 0 0.0084(8)

loop_
_atom_site_displace_special_func_atom_site_label
_atom_site_displace_special_func_sawtooth_ax
_atom_site_displace_special_func_sawtooth_ay
_atom_site_displace_special_func_sawtooth_az
_atom_site_displace_special_func_sawtooth_c
_atom_site_displace_special_func_sawtooth_w
M1 0 -0.5625 0 0.75 0.4091
M1g 0 -0.5625 0 0.75 0.4091
M2 0 -0.6875 0 0.25 0.5
M2g 0 -0.6875 0 0.25 0.5
O1 0 -0.75 0 0 0.5
O2 0 -0.75 0 0.5 0.5

loop_
_atom_site_Fourier_wave_vector_seq_id
_atom_site_Fourier_wave_vector_x
_atom_site_Fourier_wave_vector_z
1 0.00000 1.09091
2 0.00000 2.18182
3 0.00000 3.27273
4 0.00000 4.36364
5 0.00000 5.45455
6 0.00000 6.54545

loop_
_atom_site_occ_Fourier_atom_site_label
_atom_site_occ_Fourier_wave_vector_seq_id
_atom_site_occ_Fourier_param_cos
_atom_site_occ_Fourier_param_sin
? ? ? ?

loop_
_atom_site_occ_special_func_atom_site_label
_atom_site_occ_special_func_crenel_c
_atom_site_occ_special_func_crenel_w
M1a 0 0.0909
M1ag 0 0.0909
M1b 0 0.0909
M1bg 0 0.0909

loop_
_atom_site_U_Fourier_atom_site_label
_atom_site_U_Fourier_tens_elem
_atom_site_U_Fourier_wave_vector_seq_id
_atom_site_U_Fourier_param_cos
_atom_site_U_Fourier_param_sin
M1 U11 1 0.0000(3) 0
M1 U22 1 -0.0001(5) 0
M1 U33 1 -0.0014(3) 0
M1 U12 1 0 0
M1 U13 1 0 0
M1 U23 1 0 -0.0043(2)
M1 U11 2 0.0009(3) 0
M1 U22 2 0.0001(4) 0
M1 U33 2 -0.0042(4) 0
M1 U12 2 0 0
M1 U13 2 0 0
M1 U23 2 0 0.0002(2)
M1 U11 3 0.0002(3) 0
M1 U22 3 0.0002(4) 0
M1 U33 3 -0.0034(3) 0
M1 U12 3 0 0
M1 U13 3 0 0
M1 U23 3 0 -0.0006(2)
M1 U11 4 -0.0002(3) 0
M1 U22 4 -0.0002(5) 0
M1 U33 4 -0.0029(4) 0
M1 U12 4 0 0
M1 U13 4 0 0
M1 U23 4 0 0.0007(2)
M1 U11 5 0 0
M1 U22 5 0 0
M1 U33 5 0 0
M1 U12 5 0 0
M1 U13 5 0 0
M1 U23 5 0 0.0001(2)
M1g U11 1 0.0000(3) 0
M1g U22 1 -0.0001(5) 0
M1g U33 1 -0.0014(3) 0
M1g U12 1 0 0
M1g U13 1 0 0
M1g U23 1 0 -0.0043(2)
M1g U11 2 0.0009(3) 0
M1g U22 2 0.0001(4) 0
M1g U33 2 -0.0042(4) 0
M1g U12 2 0 0
M1g U13 2 0 0
M1g U23 2 0 0.0002(2)
M1g U11 3 0.0002(3) 0
M1g U22 3 0.0002(4) 0
M1g U33 3 -0.0034(3) 0
M1g U12 3 0 0
M1g U13 3 0 0
M1g U23 3 0 -0.0006(2)
M1g U11 4 -0.0002(3) 0
M1g U22 4 -0.0002(5) 0
M1g U33 4 -0.0029(4) 0
M1g U12 4 0 0
M1g U13 4 0 0
M1g U23 4 0 0.0007(2)
M1g U11 5 0 0
M1g U22 5 0 0
M1g U33 5 0 0
M1g U12 5 0 0
M1g U13 5 0 0
M1g U23 5 0 0.0001(2)
M2 U11 1 0.0005(2) 0
M2 U22 1 -0.0006(3) 0
M2 U33 1 0.0028(3) 0
M2 U12 1 0 0
M2 U13 1 0 0
M2 U23 1 0 0.0055(2)
M2 U11 2 0.0023(2) 0
M2 U22 2 -0.0002(3) 0
M2 U33 2 -0.0016(2) 0
M2 U12 2 0 0
M2 U13 2 0 0
M2 U23 2 0 0.0008(2)
M2 U11 3 -0.0002(2) 0
M2 U22 3 0.0001(3) 0
M2 U33 3 0.0005(3) 0
M2 U12 3 0 0
M2 U13 3 0 0
M2 U23 3 0 0.0010(2)
M2 U11 4 -0.0012(2) 0
M2 U22 4 -0.0004(3) 0
M2 U33 4 -0.0035(2) 0
M2 U12 4 0 0
M2 U13 4 0 0
M2 U23 4 0 0.0010(2)
M2 U11 5 -0.0015(2) 0
M2 U22 5 0.0001(3) 0
M2 U33 5 -0.0038(3) 0
M2 U12 5 0 0
M2 U13 5 0 0
M2 U23 5 0 -0.0009(2)
M2g U11 1 0.0005(2) 0
M2g U22 1 -0.0006(3) 0
M2g U33 1 0.0028(3) 0
M2g U12 1 0 0
M2g U13 1 0 0
M2g U23 1 0 0.0055(2)
M2g U11 2 0.0023(2) 0
M2g U22 2 -0.0002(3) 0
M2g U33 2 -0.0016(2) 0
M2g U12 2 0 0
M2g U13 2 0 0
M2g U23 2 0 0.0008(2)
M2g U11 3 -0.0002(2) 0
M2g U22 3 0.0001(3) 0
M2g U33 3 0.0005(3) 0
M2g U12 3 0 0
M2g U13 3 0 0
M2g U23 3 0 0.0010(2)
M2g U11 4 -0.0012(2) 0
M2g U22 4 -0.0004(3) 0
M2g U33 4 -0.0035(2) 0
M2g U12 4 0 0
M2g U13 4 0 0
M2g U23 4 0 0.0010(2)
M2g U11 5 -0.0015(2) 0
M2g U22 5 0.0001(3) 0
M2g U33 5 -0.0038(3) 0
M2g U12 5 0 0
M2g U13 5 0 0
M2g U23 5 0 -0.0009(2)
O1 U11 1 0 -0.0034(13)
O1 U22 1 0 -0.001(2)
O1 U33 1 0 -0.0009(16)
O1 U12 1 0 0
O1 U13 1 0 0
O1 U23 1 -0.0113(16) 0
O1 U11 2 -0.0037(13) 0
O1 U22 2 0.002(2) 0
O1 U33 2 0.018(2) 0
O1 U12 2 0 0
O1 U13 2 0 0
O1 U23 2 0 -0.0012(15)
O1 U11 3 0 0.0014(15)
O1 U22 3 0 0.0020(19)
O1 U33 3 0 0.0017(16)
O1 U12 3 0 0
O1 U13 3 0 0
O1 U23 3 -0.0084(16) 0
O1 U11 4 0.0018(15) 0
O1 U22 4 0.005(2) 0
O1 U33 4 0.0092(19) 0
O1 U12 4 0 0
O1 U13 4 0 0
O1 U23 4 0 -0.0021(13)
O1 U11 5 0 -0.0054(15)
O1 U22 5 0 -0.001(2)
O1 U33 5 0 0.0001(14)
O1 U12 5 0 0
O1 U13 5 0 0
O1 U23 5 -0.0075(16) 0
O1 U11 6 -0.0016(10) 0
O1 U22 6 0.0023(13) 0
O1 U33 6 0.0030(13) 0
O1 U12 6 0 0
O1 U13 6 0 0
O1 U23 6 0 0
O2 U11 1 0 0.028(2)
O2 U22 1 0 0.001(2)
O2 U33 1 0 0.0048(18)
O2 U12 1 0 0
O2 U13 1 0 0
O2 U23 1 0.0147(16) 0
O2 U11 2 -0.024(2) 0
O2 U22 2 0.005(2) 0
O2 U33 2 0.007(2) 0
O2 U12 2 0 0
O2 U13 2 0 0
O2 U23 2 0 -0.0012(16)
O2 U11 3 0 -0.0205(18)
O2 U22 3 0 0.000(2)
O2 U33 3 0 -0.0070(19)
O2 U12 3 0 0
O2 U13 3 0 0
O2 U23 3 0.0078(15) 0
O2 U11 4 0.0132(17) 0
O2 U22 4 0.0023(18) 0
O2 U33 4 0.0086(16) 0
O2 U12 4 0 0
O2 U13 4 0 0
O2 U23 4 0 -0.0041(15)
O2 U11 5 0 0.0054(14)
O2 U22 5 0 -0.001(2)
O2 U33 5 0 0.0006(18)
O2 U12 5 0 0
O2 U13 5 0 0
O2 U23 5 0.0029(14) 0
O2 U11 6 0 0
O2 U22 6 0 0
O2 U33 6 0 0
O2 U12 6 0 0
O2 U13 6 0 0
O2 U23 6 0 0.0014(11)

loop_
_atom_type_symbol
_atom_type_scat_dispersion_real
_atom_type_scat_dispersion_imag
_atom_type_scat_source
Ga 0.231 1.608 'International Tables Vol C tables 4.2.6.8 and 6.1.1.1'
Zn 0.284 1.430 'International Tables Vol C tables 4.2.6.8 and 6.1.1.1'
O 0.011 0.006 'International Tables Vol C tables 4.2.6.8 and 6.1.1.1'

loop_
_cell_subsystem_code
_cell_subsystem_description
_cell_subsystem_matrix_W_1_1
_cell_subsystem_matrix_W_1_4
_cell_subsystem_matrix_W_2_2
_cell_subsystem_matrix_W_3_3
_cell_subsystem_matrix_W_4_1
_cell_subsystem_matrix_W_4_4
? '1-st subsystem' 1 0 1 1 0 1
? '2-nd subsystem' 1 0 1 0 0 0

loop_
_cell_subsystem_matrix_W_1_2
_cell_subsystem_matrix_W_1_3
_cell_subsystem_matrix_W_2_1
_cell_subsystem_matrix_W_2_3
_cell_subsystem_matrix_W_2_4
_cell_subsystem_matrix_W_3_1
_cell_subsystem_matrix_W_3_2
_cell_subsystem_matrix_W_3_4
_cell_subsystem_matrix_W_4_2
_cell_subsystem_matrix_W_4_3
0 0 0 0 0 0 0 0 0 0
0 0 0 0 0 0 0 1 0 1

loop_
_cell_wave_vector_seq_id
_cell_wave_vector_x
_cell_wave_vector_y
_cell_wave_vector_z
1 0.00000 0.00000 1.09091

loop_
_geom_angle_atom_site_label_1
_geom_angle_atom_site_label_2
_geom_angle_atom_site_label_3
_geom_angle_site_symmetry_1
_geom_angle_site_symmetry_2
_geom_angle_site_symmetry_3
_geom_angle_publ_flag
_geom_angle_max
_geom_angle_min
_geom_angle_av
? ? ? ? ? ? ? ? ? ?

loop_
_geom_bond_atom_site_label_1
_geom_bond_atom_site_label_2
_geom_bond_site_symmetry_1
_geom_bond_site_symmetry_2
_geom_bond_publ_flag
_geom_bond_distance_max
_geom_bond_distance_min
_geom_bond_distance_av
M1 O1 . . no 11.75(3) 1.91(4) 53.5(4)

loop_
_geom_hbond_atom_site_label_D
_geom_hbond_atom_site_label_H
_geom_hbond_atom_site_label_A
_geom_hbond_site_symmetry_D
_geom_hbond_site_symmetry_H
_geom_hbond_site_symmetry_A
_geom_hbond_distance_DH
_geom_hbond_distance_HA
_geom_hbond_distance_DA
_geom_hbond_angle_DHA
_geom_hbond_publ_flag
? ? ? ? ? ? ? ? ? ? ?

loop_
_geom_torsion_atom_site_label_1
_geom_torsion_atom_site_label_2
_geom_torsion_atom_site_label_3
_geom_torsion_atom_site_label_4
_geom_torsion_site_symmetry_1
_geom_torsion_site_symmetry_2
_geom_torsion_site_symmetry_3
_geom_torsion_site_symmetry_4
_geom_torsion
_geom_torsion_publ_flag
? ? ? ? ? ? ? ? ? ?
